data_2020859
loop_
_publ_author_name
'Sridhar, Balasubramanian'
'Nanubolu, Jagadeesh Babu'
'Ravikumar, Krishnan'

_publ_section_title
;
 Four cocrystals of thymine with phenolic coformers: influence of the
 coformer on hydrogen bonding
;
_journal_issue 7
_journal_name_full 'Acta Crystallographica Section C Structural Chemistry'
_journal_page_first 602
_journal_paper_doi 10.1107/S2053229615011614
_journal_volume 71
_journal_year 2015
_chemical_formula_iupac '2C5 H6 N2 O2 , C6 H6 O2'
_chemical_formula_moiety '2(C5 H6 N2 O2), C6 H6 O2'
_chemical_formula_sum 'C16 H18 N4 O6'
_chemical_formula_weight 362.34
_chemical_name_common 'Thymine--catechol (2/1)'
_chemical_name_systematic
;
5-Methylpyrimidine-2,4(1<i>H</i>,3<i>H</i>)-dione--benzene-1,3-diol (2/1)
;
_space_group_crystal_system orthorhombic
_space_group_IT_number 60
_space_group_name_Hall '-P 2n 2ab'
_space_group_name_H-M_alt 'P b c n'
_symmetry_space_group_name_Hall '-P 2n 2ab'
_symmetry_space_group_name_H-M 'P b c n'
_atom_sites_solution_hydrogens mixed
_audit_creation_method SHELXL-2014/7
_cell_angle_alpha 90
_cell_angle_beta 90
_cell_angle_gamma 90
_cell_formula_units_Z 4
_cell_length_a 6.9499(7)
_cell_length_b 9.0237(10)
_cell_length_c 26.828(3)
_cell_measurement_reflns_used 5292
_cell_measurement_temperature 294(2)
_cell_measurement_theta_max 27.84
_cell_measurement_theta_min 3.04
_cell_volume 1682.5(3)
_computing_cell_refinement
;
SAINT (Bruker, 2001)
;
_computing_data_collection
;
SMART (Bruker, 2001)
;
_computing_data_reduction
;
SAINT (Bruker, 2001)
;
_computing_molecular_graphics
;
DIAMOND (Brandenburg & Putz, 2005)
;
_computing_publication_material
;
SHELXL2014 (Sheldrick, 2015)
;
_computing_structure_refinement
;
SHELXL2014 (Sheldrick, 2015)
;
_computing_structure_solution
;
SHELXS97 (Sheldrick, 2015)
;
_diffrn_ambient_temperature 294(2)
_diffrn_measured_fraction_theta_full 1.000
_diffrn_measured_fraction_theta_max 0.984
_diffrn_measurement_device_type 'Bruker SMART APEX CCD area-detector'
_diffrn_measurement_method \w
_diffrn_radiation_type MoK\a
_diffrn_radiation_wavelength 0.71073
_diffrn_reflns_av_R_equivalents 0.0269
_diffrn_reflns_limit_h_max 9
_diffrn_reflns_limit_h_min -9
_diffrn_reflns_limit_k_max 11
_diffrn_reflns_limit_k_min -12
_diffrn_reflns_limit_l_max 35
_diffrn_reflns_limit_l_min -35
_diffrn_reflns_number 18036
_diffrn_reflns_theta_full 25.000
_diffrn_reflns_theta_max 28.286
_diffrn_reflns_theta_min 1.518
_exptl_absorpt_coefficient_mu 0.111
_exptl_absorpt_correction_T_max 0.98
_exptl_absorpt_correction_T_min 0.93
_exptl_absorpt_correction_type multi-scan
_exptl_absorpt_process_details
;
(SADABS; Bruker, 2001)
;
_exptl_crystal_colour colourless
_exptl_crystal_density_diffrn 1.430
_exptl_crystal_description needle
_exptl_crystal_F_000 760
_exptl_crystal_size_max 0.180
_exptl_crystal_size_mid 0.110
_exptl_crystal_size_min 0.090
_refine_diff_density_max 0.241
_refine_diff_density_min -0.242
_refine_ls_extinction_coef .
_refine_ls_extinction_method none
_refine_ls_goodness_of_fit_ref 1.103
_refine_ls_hydrogen_treatment mixed
_refine_ls_matrix_type full
_refine_ls_number_parameters 132
_refine_ls_number_reflns 2053
_refine_ls_number_restraints 0
_refine_ls_restrained_S_all 1.103
_refine_ls_R_factor_all 0.0590
_refine_ls_R_factor_gt 0.0518
_refine_ls_shift/su_max 0.001
_refine_ls_shift/su_mean 0.000
_refine_ls_structure_factor_coef Fsqd
_refine_ls_weighting_details 'w = 1/[\s^2^(Fo^2^)+(0.0604P)^2^+0.6359P] where P=(Fo^2^+2Fc^2^)/3'
_refine_ls_weighting_scheme calc
_refine_ls_wR_factor_gt 0.1302
_refine_ls_wR_factor_ref 0.1347
_reflns_number_gt 1804
_reflns_number_total 2053
_reflns_threshold_expression I>2\s(I)
_cod_data_source_file eg3185sup1_II.cif
_cod_data_source_block II
_cod_database_code 2020859
_shelx_space_group_comment
;
The symmetry employed for this shelxl refinement is uniquely defined
by the following loop, which should always be used as a source of
symmetry information in preference to the above space-group names.
They are only intended as comments.
;
_shelx_estimated_absorpt_t_min 0.980
_shelx_estimated_absorpt_t_max 0.990

loop_
_space_group_symop_operation_xyz
'x, y, z'
'-x+1/2, -y+1/2, z+1/2'
'-x, y, -z+1/2'
'x+1/2, -y+1/2, -z'
'-x, -y, -z'
'x-1/2, y-1/2, -z-1/2'
'x, -y, z-1/2'
'-x-1/2, y-1/2, z'

loop_
_atom_site_type_symbol
_atom_site_label
_atom_site_fract_x
_atom_site_fract_y
_atom_site_fract_z
_atom_site_U_iso_or_equiv
_atom_site_adp_type
_atom_site_calc_flag
_atom_site_occupancy
_atom_site_disorder_assembly
_atom_site_disorder_group
C C2 -0.07636(19) 0.32869(16) 0.47064(5) 0.0316(3) Uani d 1 . .
C C4 0.1030(2) 0.49840(16) 0.41648(5) 0.0325(3) Uani d 1 . .
C C5 -0.0782(2) 0.54865(18) 0.39597(6) 0.0375(4) Uani d 1 . .
C C6 -0.2403(2) 0.49198(18) 0.41510(6) 0.0390(4) Uani d 1 . .
H H6 -0.3578 0.5258 0.4030 0.047 Uiso calc 1 . .
C C9 -0.0753(3) 0.6606(2) 0.35470(8) 0.0594(5) Uani d 1 . .
H H9A -0.2047 0.6891 0.3467 0.089 Uiso calc 1 . .
H H9B -0.0152 0.6181 0.3258 0.089 Uiso calc 1 . .
H H9C -0.0040 0.7462 0.3652 0.089 Uiso calc 1 . .
N N1 -0.24038(19) 0.38586(15) 0.45190(5) 0.0377(3) Uani d 1 . .
H H1N -0.346(3) 0.354(2) 0.4646(7) 0.048(5) Uiso d 1 . .
N N3 0.08942(17) 0.38759(14) 0.45211(5) 0.0331(3) Uani d 1 . .
H H2N 0.195(3) 0.355(2) 0.4653(7) 0.041(5) Uiso d 1 . .
O O7 -0.07500(14) 0.23058(13) 0.50296(4) 0.0413(3) Uani d 1 . .
O O8 0.26309(15) 0.54574(14) 0.40549(4) 0.0425(3) Uani d 1 . .
C C10 0.5000 0.7480(2) 0.2500 0.0400(5) Uani d 1 . .
H H10 0.5000 0.8510 0.2500 0.048 Uiso calc 1 . .
C C11 0.4423(2) 0.67069(18) 0.29187(6) 0.0372(4) Uani d 1 . .
C C12 0.4383(3) 0.51775(19) 0.29181(7) 0.0509(5) Uani d 1 . .
H H12 0.3946 0.4659 0.3195 0.061 Uiso calc 1 . .
C C13 0.5000 0.4434(3) 0.2500 0.0655(8) Uani d 1 . .
H H13 0.5000 0.3403 0.2500 0.079 Uiso calc 1 . .
O O14 0.3922(2) 0.74992(15) 0.33346(5) 0.0522(4) Uani d 1 . .
H H1O 0.346(4) 0.687(3) 0.3553(9) 0.075(7) Uiso d 1 . .

loop_
_atom_site_aniso_label
_atom_site_aniso_U_11
_atom_site_aniso_U_22
_atom_site_aniso_U_33
_atom_site_aniso_U_12
_atom_site_aniso_U_13
_atom_site_aniso_U_23
C2 0.0256(7) 0.0362(7) 0.0331(7) -0.0012(5) 0.0001(5) 0.0023(6)
C4 0.0305(7) 0.0362(7) 0.0309(7) -0.0003(5) 0.0034(5) 0.0014(6)
C5 0.0349(8) 0.0377(8) 0.0399(8) 0.0014(6) -0.0008(6) 0.0062(6)
C6 0.0296(7) 0.0413(8) 0.0461(8) 0.0033(6) -0.0066(6) 0.0065(7)
C9 0.0467(10) 0.0650(12) 0.0665(12) 0.0041(9) -0.0016(9) 0.0327(10)
N1 0.0233(6) 0.0433(7) 0.0464(7) -0.0022(5) 0.0002(5) 0.0097(6)
N3 0.0226(6) 0.0407(7) 0.0359(6) 0.0013(5) -0.0003(5) 0.0068(5)
O7 0.0265(5) 0.0512(7) 0.0463(6) -0.0010(4) 0.0008(4) 0.0178(5)
O8 0.0312(5) 0.0527(7) 0.0436(6) -0.0047(5) 0.0053(4) 0.0108(5)
C10 0.0448(12) 0.0300(10) 0.0453(12) 0.000 0.0090(10) 0.000
C11 0.0355(8) 0.0387(8) 0.0375(8) 0.0010(6) 0.0032(6) -0.0026(6)
C12 0.0727(12) 0.0378(9) 0.0423(9) -0.0026(8) 0.0095(8) 0.0070(7)
C13 0.110(3) 0.0313(12) 0.0550(15) 0.000 0.0145(16) 0.000
O14 0.0689(9) 0.0438(7) 0.0440(7) -0.0018(6) 0.0195(6) -0.0037(5)

loop_
_atom_type_symbol
_atom_type_description
_atom_type_scat_dispersion_real
_atom_type_scat_dispersion_imag
_atom_type_scat_source
C C 0.0033 0.0016 'International Tables Vol C Tables 4.2.6.8 and 6.1.1.4'
H H 0.0000 0.0000 'International Tables Vol C Tables 4.2.6.8 and 6.1.1.4'
N N 0.0061 0.0033 'International Tables Vol C Tables 4.2.6.8 and 6.1.1.4'
O O 0.0106 0.0060 'International Tables Vol C Tables 4.2.6.8 and 6.1.1.4'

loop_
_geom_angle_atom_site_label_1
_geom_angle_atom_site_label_2
_geom_angle_atom_site_label_3
_geom_angle_site_symmetry_1
_geom_angle_site_symmetry_3
_geom_angle
O7 C2 N1 . . 122.73(13)
O7 C2 N3 . . 121.83(13)
N1 C2 N3 . . 115.44(13)
O8 C4 N3 . . 118.57(13)
O8 C4 C5 . . 126.03(13)
N3 C4 C5 . . 115.39(12)
C6 C5 C4 . . 117.83(14)
C6 C5 C9 . . 123.46(14)
C4 C5 C9 . . 118.71(13)
C5 C6 N1 . . 122.74(13)
C5 C6 H6 . . 118.6
N1 C6 H6 . . 118.6
C5 C9 H9A . . 109.5
C5 C9 H9B . . 109.5
H9A C9 H9B . . 109.5
C5 C9 H9C . . 109.5
H9A C9 H9C . . 109.5
H9B C9 H9C . . 109.5
C2 N1 C6 . . 122.26(13)
C2 N1 H1N . . 116.5(13)
C6 N1 H1N . . 121.2(13)
C2 N3 C4 . . 126.18(12)
C2 N3 H2N . . 116.0(12)
C4 N3 H2N . . 117.7(12)
C11 C10 C11 3_655 . 119.4(2)
C11 C10 H10 3_655 . 120.3
C11 C10 H10 . . 120.3
O14 C11 C12 . . 121.17(15)
O14 C11 C10 . . 118.19(15)
C12 C11 C10 . . 120.63(15)
C13 C12 C11 . . 118.84(17)
C13 C12 H12 . . 120.6
C11 C12 H12 . . 120.6
C12 C13 C12 3_655 . 121.6(2)
C12 C13 H13 3_655 . 119.2
C12 C13 H13 . . 119.2
C11 O14 H1O . . 107.5(17)

loop_
_geom_bond_atom_site_label_1
_geom_bond_atom_site_label_2
_geom_bond_site_symmetry_2
_geom_bond_distance
C2 O7 . 1.2393(18)
C2 N1 . 1.3485(18)
C2 N3 . 1.3627(18)
C4 O8 . 1.2276(17)
C4 N3 . 1.3867(19)
C4 C5 . 1.447(2)
C5 C6 . 1.340(2)
C5 C9 . 1.499(2)
C6 N1 . 1.375(2)
C6 H6 . 0.9300
C9 H9A . 0.9600
C9 H9B . 0.9600
C9 H9C . 0.9600
N1 H1N . 0.86(2)
N3 H2N . 0.86(2)
C10 C11 3_655 1.3817(19)
C10 C11 . 1.3818(19)
C10 H10 . 0.9300
C11 O14 . 1.3701(19)
C11 C12 . 1.380(2)
C12 C13 . 1.376(2)
C12 H12 . 0.9300
C13 C12 3_655 1.376(2)
C13 H13 . 0.9300
O14 H1O . 0.88(3)

loop_
_geom_hbond_atom_site_label_D
_geom_hbond_atom_site_label_H
_geom_hbond_atom_site_label_A
_geom_hbond_site_symmetry_A
_geom_hbond_distance_DH
_geom_hbond_distance_HA
_geom_hbond_distance_DA
_geom_hbond_angle_DHA
N1 H1N O7 4_456 0.86(2) 1.97(2) 2.8247(17) 175(2)
N3 H2N O7 4_556 0.86(2) 1.97(2) 2.8336(16) 176(2)
O14 H1O O8 . 0.88(3) 1.94(3) 2.8167(17) 175(2)

loop_
_geom_torsion_atom_site_label_1
_geom_torsion_atom_site_label_2
_geom_torsion_atom_site_label_3
_geom_torsion_atom_site_label_4
_geom_torsion_site_symmetry_1
_geom_torsion_site_symmetry_2
_geom_torsion_site_symmetry_3
_geom_torsion_site_symmetry_4
_geom_torsion
O8 C4 C5 C6 . . . . -175.07(16)
N3 C4 C5 C6 . . . . 4.2(2)
O8 C4 C5 C9 . . . . 4.9(3)
N3 C4 C5 C9 . . . . -175.78(16)
C4 C5 C6 N1 . . . . -2.1(2)
C9 C5 C6 N1 . . . . 177.90(18)
O7 C2 N1 C6 . . . . -178.27(15)
N3 C2 N1 C6 . . . . 2.6(2)
C5 C6 N1 C2 . . . . -1.5(3)
O7 C2 N3 C4 . . . . -179.22(14)
N1 C2 N3 C4 . . . . -0.1(2)
O8 C4 N3 C2 . . . . 176.05(14)
C5 C4 N3 C2 . . . . -3.3(2)
C11 C10 C11 O14 3_655 . . . 177.76(16)
C11 C10 C11 C12 3_655 . . . -1.30(12)
O14 C11 C12 C13 . . . . -176.48(14)
C10 C11 C12 C13 . . . . 2.6(2)
C11 C12 C13 C12 . . . 3_655 -1.26(12)

_cod_database_fobs_code 2020859
